data_7005909
loop_
_publ_author_name
'Khanra, Sumit'
'Weyherm\"uller, Thomas'
'Chaudhuri, Phalguni'

_publ_section_title
;
 Rational synthesis of a heterotetranuclear CrIII2CuII2 species using a
 metaloximate as a building block. A magnetostructural study.
;
_journal_issue 41
_journal_name_full 'Dalton transactions (Cambridge, England : 2003)'
_journal_page_first 4675
_journal_page_last 4680
_journal_paper_doi 10.1039/b706753d
_journal_year 2007
_chemical_formula_moiety '[C36 H62 Br2 Cr2 Cu2 N12 O6]2+, 2 (ClO4)-, 3 MeCN, 0.5 H2O'
_chemical_formula_sum 'C42 H72 Br2 Cl2 Cr2 Cu2 N15 O14.5'
_chemical_formula_weight 1480.95
_chemical_name_systematic
;
?
;
_space_group_IT_number 2
_symmetry_cell_setting triclinic
_symmetry_space_group_name_Hall '-P 1'
_symmetry_space_group_name_H-M 'P -1'
_atom_sites_solution_hydrogens geom
_atom_sites_solution_primary direct
_atom_sites_solution_secondary difmap
_audit_creation_method SHELXL-97
_cell_angle_alpha 88.126(4)
_cell_angle_beta 86.558(4)
_cell_angle_gamma 62.572(4)
_cell_formula_units_Z 2
_cell_length_a 14.6066(4)
_cell_length_b 15.1533(4)
_cell_length_c 15.1861(5)
_cell_measurement_temperature 100(2)
_cell_volume 2978.00(18)
_computing_cell_refinement 'Nonius Collect Software'
_computing_data_collection 'Nonius Collect Software'
_computing_data_reduction 'Nonius Collect Software'
_computing_structure_refinement 'SHELXL-97 (Sheldrick, 1997)'
_computing_structure_solution 'SHELXS-97 (Sheldrick, 1990)'
_diffrn_ambient_temperature 100(2)
_diffrn_measured_fraction_theta_full 0.994
_diffrn_measured_fraction_theta_max 0.994
_diffrn_measurement_device_type 'Nonius Kappa-CCD'
_diffrn_measurement_method '730 images at 1.5 deg. in \w, 30 sec./frame'
_diffrn_radiation_monochromator graphite
_diffrn_radiation_source 'rotating anode'
_diffrn_radiation_type MoK\a
_diffrn_radiation_wavelength 0.71073
_diffrn_reflns_av_R_equivalents 0.0396
_diffrn_reflns_av_sigmaI/netI 0.0321
_diffrn_reflns_limit_h_max 21
_diffrn_reflns_limit_h_min -21
_diffrn_reflns_limit_k_max 21
_diffrn_reflns_limit_k_min -21
_diffrn_reflns_limit_l_max 21
_diffrn_reflns_limit_l_min -21
_diffrn_reflns_number 85515
_diffrn_reflns_theta_full 31.06
_diffrn_reflns_theta_max 31.06
_diffrn_reflns_theta_min 3.41
_exptl_absorpt_coefficient_mu 2.563
_exptl_absorpt_correction_T_max 0.7322
_exptl_absorpt_correction_T_min 0.5199
_exptl_absorpt_correction_type gaussian
_exptl_crystal_colour 'orange brown'
_exptl_crystal_density_diffrn 1.652
_exptl_crystal_density_method 'not measured'
_exptl_crystal_description 'transparent parallelepiped'
_exptl_crystal_F_000 1510
_exptl_crystal_size_max 0.25
_exptl_crystal_size_mid 0.20
_exptl_crystal_size_min 0.14
_refine_diff_density_max 1.400
_refine_diff_density_min -1.620
_refine_diff_density_rms 0.082
_refine_ls_extinction_method none
_refine_ls_goodness_of_fit_ref 1.022
_refine_ls_hydrogen_treatment mixed
_refine_ls_matrix_type full
_refine_ls_number_parameters 772
_refine_ls_number_reflns 18932
_refine_ls_number_restraints 101
_refine_ls_restrained_S_all 1.031
_refine_ls_R_factor_all 0.0434
_refine_ls_R_factor_gt 0.0345
_refine_ls_shift/su_max 0.001
_refine_ls_shift/su_mean 0.000
_refine_ls_structure_factor_coef Fsqd
_refine_ls_weighting_details 'calc w=1/[\s^2^(Fo^2^)+(0.0320P)^2^+3.7309P] where P=(Fo^2^+2Fc^2^)/3'
_refine_ls_weighting_scheme calc
_refine_ls_wR_factor_gt 0.0806
_refine_ls_wR_factor_ref 0.0852
_reflns_number_gt 16245
_reflns_number_total 18932
_reflns_threshold_expression >2sigma(I)
_cod_data_source_file b706753d.txt
_cod_data_source_block 1
_cod_depositor_comments
;
The following automatic conversions were performed:
'_symmetry_cell_setting' value 'Triclinic' changed to 'triclinic'
according to '/home/saulius/struct/CIF-dictionaries/cif_core.dic'
dictionary named 'cif_core.dic' version 2.4.1 from
2010-06-29.

'_exptl_absorpt_correction_type' value 'Gaussian' changed to
'gaussian' according to
'/home/saulius/struct/CIF-dictionaries/cif_core.dic' dictionary named
'cif_core.dic' version 2.4.1 from 2010-06-29.

Automatic conversion script
Id: cif_fix_enum 1527 2010-12-29 10:47:43Z saulius 
;
_cod_original_cell_volume 2978.00(15)
_cod_original_sg_symbol_H-M P-1
_cod_original_formula_sum 'C42 H72 Br2 Cl2 Cr2 Cu2 N15 O14.50'
_cod_database_code 7005909

loop_
_symmetry_equiv_pos_as_xyz
'x, y, z'
'-x, -y, -z'

loop_
_atom_site_label
_atom_site_type_symbol
_atom_site_fract_x
_atom_site_fract_y
_atom_site_fract_z
_atom_site_U_iso_or_equiv
_atom_site_adp_type
_atom_site_occupancy
_atom_site_symmetry_multiplicity
_atom_site_calc_flag
_atom_site_refinement_flags
_atom_site_disorder_assembly
_atom_site_disorder_group
Br1 Br -0.002209(15) -0.019878(14) 0.271602(12) 0.02083(4) Uani 1 1 d . . .
Br2 Br 0.04195(2) 0.490428(17) 0.262329(14) 0.03020(5) Uani 1 1 d . . .
Cr1 Cr 0.25313(2) 0.09144(2) 0.220733(19) 0.01786(6) Uani 1 1 d . . .
Cr2 Cr -0.15202(2) 0.33207(2) 0.410465(18) 0.01426(6) Uani 1 1 d . . .
Cu1 Cu 0.013894(17) 0.129256(17) 0.196037(14) 0.01677(5) Uani 1 1 d . . .
Cu2 Cu -0.034167(18) 0.370835(17) 0.232748(14) 0.01785(5) Uani 1 1 d . . .
N1 N 0.33232(13) -0.05041(14) 0.28147(11) 0.0256(4) Uani 1 1 d . . .
C2 C 0.32339(16) -0.02635(19) 0.37726(14) 0.0316(5) Uani 1 1 d . . .
H2A H 0.3665 -0.0872 0.4108 0.038 Uiso 1 1 calc R . .
H2B H 0.2508 -0.0014 0.3997 0.038 Uiso 1 1 calc R . .
C3 C 0.35837(16) 0.0515(2) 0.39047(14) 0.0343(5) Uani 1 1 d . . .
H3A H 0.4343 0.0218 0.3803 0.041 Uiso 1 1 calc R . .
H3B H 0.3408 0.0757 0.4520 0.041 Uiso 1 1 calc R . .
N4 N 0.30693(13) 0.13776(15) 0.32764(12) 0.0274(4) Uani 1 1 d . . .
C5 C 0.38195(18) 0.1691(2) 0.28410(16) 0.0357(6) Uani 1 1 d . . .
H5A H 0.4193 0.1828 0.3297 0.043 Uiso 1 1 calc R . .
H5B H 0.3440 0.2311 0.2500 0.043 Uiso 1 1 calc R . .
C6 C 0.45891(17) 0.0886(2) 0.22283(16) 0.0339(5) Uani 1 1 d . . .
H6A H 0.4990 0.1151 0.1860 0.041 Uiso 1 1 calc R . .
H6B H 0.5077 0.0320 0.2580 0.041 Uiso 1 1 calc R . .
N7 N 0.40254(13) 0.05356(15) 0.16462(11) 0.0255(4) Uani 1 1 d . . .
C8 C 0.45399(16) -0.05709(17) 0.15853(14) 0.0274(4) Uani 1 1 d . . .
H8A H 0.5280 -0.0817 0.1407 0.033 Uiso 1 1 calc R . .
H8B H 0.4218 -0.0776 0.1131 0.033 Uiso 1 1 calc R . .
C9 C 0.44372(16) -0.10217(19) 0.24723(15) 0.0306(5) Uani 1 1 d . . .
H9A H 0.4662 -0.1741 0.2405 0.037 Uiso 1 1 calc R . .
H9B H 0.4882 -0.0941 0.2896 0.037 Uiso 1 1 calc R . .
C10 C 0.28678(18) -0.11796(17) 0.26695(16) 0.0311(5) Uani 1 1 d . . .
H10A H 0.2966 -0.1363 0.2045 0.047 Uiso 1 1 calc R . .
H10B H 0.2128 -0.0842 0.2837 0.047 Uiso 1 1 calc R . .
H10C H 0.3208 -0.1781 0.3031 0.047 Uiso 1 1 calc R . .
C11 C 0.22475(17) 0.22453(19) 0.37638(15) 0.0308(5) Uani 1 1 d . . .
H11A H 0.1770 0.2043 0.4082 0.046 Uiso 1 1 calc R . .
H11B H 0.1869 0.2778 0.3345 0.046 Uiso 1 1 calc R . .
H11C H 0.2564 0.2485 0.4185 0.046 Uiso 1 1 calc R . .
C12 C 0.40119(18) 0.09608(18) 0.07428(14) 0.0288(4) Uani 1 1 d . . .
H12A H 0.3655 0.1688 0.0773 0.043 Uiso 1 1 calc R . .
H12B H 0.3649 0.0735 0.0356 0.043 Uiso 1 1 calc R . .
H12C H 0.4723 0.0739 0.0507 0.043 Uiso 1 1 calc R . .
N21 N -0.29099(12) 0.36370(12) 0.48567(11) 0.0183(3) Uani 1 1 d . . .
C22 C -0.31922(14) 0.46039(14) 0.52950(13) 0.0199(3) Uani 1 1 d . . .
H22A H -0.3770 0.4751 0.5737 0.024 Uiso 1 1 calc R . .
H22B H -0.3424 0.5145 0.4850 0.024 Uiso 1 1 calc R . .
C23 C -0.22705(14) 0.45570(14) 0.57451(12) 0.0192(3) Uani 1 1 d . . .
H23A H -0.2418 0.5231 0.5932 0.023 Uiso 1 1 calc R . .
H23B H -0.2137 0.4128 0.6277 0.023 Uiso 1 1 calc R . .
N24 N -0.13359(11) 0.41428(12) 0.51167(10) 0.0164(3) Uani 1 1 d . . .
C25 C -0.04089(14) 0.33984(14) 0.55701(12) 0.0193(3) Uani 1 1 d . . .
H25A H -0.0314 0.3697 0.6106 0.023 Uiso 1 1 calc R . .
H25B H 0.0215 0.3202 0.5172 0.023 Uiso 1 1 calc R . .
C26 C -0.05501(14) 0.24905(14) 0.58229(12) 0.0183(3) Uani 1 1 d . . .
H26A H 0.0106 0.1953 0.6029 0.022 Uiso 1 1 calc R . .
H26B H -0.1083 0.2659 0.6310 0.022 Uiso 1 1 calc R . .
N27 N -0.08741(12) 0.21403(12) 0.50357(10) 0.0160(3) Uani 1 1 d . . .
C28 C -0.17368(15) 0.18910(14) 0.52687(13) 0.0203(3) Uani 1 1 d . . .
H28A H -0.1545 0.1411 0.5766 0.024 Uiso 1 1 calc R . .
H28B H -0.1857 0.1575 0.4758 0.024 Uiso 1 1 calc R . .
C29 C -0.27216(15) 0.28228(15) 0.55263(13) 0.0213(4) Uani 1 1 d . . .
H29A H -0.3314 0.2671 0.5562 0.026 Uiso 1 1 calc R . .
H29B H -0.2660 0.3048 0.6115 0.026 Uiso 1 1 calc R . .
C30 C -0.37846(15) 0.37663(16) 0.43197(14) 0.0239(4) Uani 1 1 d . . .
H30A H -0.3907 0.4288 0.3876 0.036 Uiso 1 1 calc R . .
H30B H -0.4408 0.3957 0.4705 0.036 Uiso 1 1 calc R . .
H30C H -0.3614 0.3140 0.4025 0.036 Uiso 1 1 calc R . .
C31 C -0.11550(16) 0.49808(15) 0.47638(14) 0.0240(4) Uani 1 1 d . . .
H31A H -0.1779 0.5477 0.4492 0.036 Uiso 1 1 calc R . .
H31B H -0.0578 0.4729 0.4321 0.036 Uiso 1 1 calc R . .
H31C H -0.0988 0.5287 0.5247 0.036 Uiso 1 1 calc R . .
C32 C 0.00227(14) 0.12277(14) 0.46854(12) 0.0191(3) Uani 1 1 d . . .
H32A H 0.0611 0.1364 0.4554 0.029 Uiso 1 1 calc R . .
H32B H -0.0160 0.1023 0.4145 0.029 Uiso 1 1 calc R . .
H32C H 0.0209 0.0694 0.5126 0.029 Uiso 1 1 calc R . .
O41 O 0.22858(11) 0.03074(11) 0.11900(9) 0.0210(3) Uani 1 1 d . . .
N42 N 0.12830(13) 0.07209(12) 0.10186(10) 0.0187(3) Uani 1 1 d . . .
C43 C 0.10244(16) 0.06865(15) 0.02200(13) 0.0224(4) Uani 1 1 d . . .
C44 C -0.01021(17) 0.12467(16) 0.01409(13) 0.0261(4) Uani 1 1 d . . .
C45 C -0.0616(2) 0.1456(2) -0.06415(16) 0.0441(7) Uani 1 1 d . . .
H45 H -0.0253 0.1191 -0.1187 0.053 Uiso 1 1 calc R . .
C46 C -0.1676(2) 0.2062(3) -0.05985(18) 0.0534(9) Uani 1 1 d . . .
H46 H -0.2044 0.2213 -0.1123 0.064 Uiso 1 1 calc R . .
C47 C -0.2208(2) 0.2453(2) 0.01981(17) 0.0409(6) Uani 1 1 d . . .
H47 H -0.2931 0.2880 0.0224 0.049 Uiso 1 1 calc R . .
C48 C -0.16499(17) 0.22017(16) 0.09599(14) 0.0261(4) Uani 1 1 d . . .
C49 C -0.20740(15) 0.25218(15) 0.18653(14) 0.0228(4) Uani 1 1 d . . .
N50 N -0.13831(12) 0.22792(12) 0.24541(10) 0.0185(3) Uani 1 1 d . . .
O51 O -0.17682(10) 0.24781(11) 0.33025(9) 0.0203(3) Uani 1 1 d . . .
N52 N -0.06316(13) 0.16095(13) 0.09100(11) 0.0225(3) Uani 1 1 d . . .
C53 C 0.17693(18) 0.01931(17) -0.05402(14) 0.0294(4) Uani 1 1 d . . .
H53A H 0.1947 0.0676 -0.0848 0.044 Uiso 1 1 calc R . .
H53B H 0.1453 -0.0061 -0.0948 0.044 Uiso 1 1 calc R . .
H53C H 0.2396 -0.0359 -0.0323 0.044 Uiso 1 1 calc R . .
C54 C -0.32093(17) 0.3070(2) 0.20661(16) 0.0348(5) Uani 1 1 d . . .
H54A H -0.3436 0.2640 0.2408 0.052 Uiso 1 1 calc R . .
H54B H -0.3568 0.3266 0.1514 0.052 Uiso 1 1 calc R . .
H54C H -0.3370 0.3666 0.2409 0.052 Uiso 1 1 calc R . .
O61 O 0.19667(11) 0.22393(11) 0.16779(9) 0.0228(3) Uani 1 1 d . . .
N62 N 0.09706(13) 0.28288(12) 0.14788(11) 0.0202(3) Uani 1 1 d . . .
C63 C 0.08481(17) 0.31161(16) 0.06601(13) 0.0242(4) Uani 1 1 d . . .
C64 C -0.02183(18) 0.38348(16) 0.04563(13) 0.0263(4) Uani 1 1 d . . .
C65 C -0.0590(2) 0.4175(2) -0.03804(15) 0.0378(6) Uani 1 1 d . . .
H65 H -0.0145 0.3945 -0.0895 0.045 Uiso 1 1 calc R . .
C66 C -0.1619(2) 0.4854(2) -0.04421(16) 0.0423(6) Uani 1 1 d . . .
H66 H -0.1879 0.5103 -0.1005 0.051 Uiso 1 1 calc R . .
C67 C -0.2280(2) 0.51772(19) 0.03077(15) 0.0361(5) Uani 1 1 d . . .
H67 H -0.2990 0.5634 0.0265 0.043 Uiso 1 1 calc R . .
C68 C -0.18674(18) 0.48096(16) 0.11200(13) 0.0261(4) Uani 1 1 d . . .
C69 C -0.24474(17) 0.50250(15) 0.19839(13) 0.0242(4) Uani 1 1 d . . .
N70 N -0.18752(13) 0.44911(12) 0.26119(10) 0.0195(3) Uani 1 1 d . . .
O71 O -0.22937(11) 0.45389(10) 0.34305(9) 0.0212(3) Uani 1 1 d . . .
N72 N -0.08616(14) 0.41698(13) 0.11722(11) 0.0230(3) Uani 1 1 d . . .
C73 C 0.1707(2) 0.2762(2) -0.00334(15) 0.0370(5) Uani 1 1 d . . .
H73A H 0.1441 0.3090 -0.0596 0.056 Uiso 1 1 calc R . .
H73B H 0.1994 0.2041 -0.0099 0.056 Uiso 1 1 calc R . .
H73C H 0.2248 0.2923 0.0139 0.056 Uiso 1 1 calc R . .
C74 C -0.35697(19) 0.57430(18) 0.20903(16) 0.0351(5) Uani 1 1 d . . .
H74A H -0.3972 0.5495 0.1778 0.053 Uiso 1 1 calc R . .
H74B H -0.3687 0.6391 0.1845 0.053 Uiso 1 1 calc R . .
H74C H -0.3787 0.5814 0.2718 0.053 Uiso 1 1 calc R . .
O100 O -0.02132(10) 0.30836(10) 0.34846(9) 0.0167(2) Uani 1 1 d D . .
H100 H 0.0109(19) 0.2612(15) 0.3442(18) 0.020 Uiso 1 1 d D . .
O200 O 0.11722(10) 0.12088(10) 0.27851(9) 0.0167(2) Uani 1 1 d D . .
H200 H 0.116(2) 0.0853(17) 0.3032(16) 0.020 Uiso 1 1 d D . .
Cl80 Cl -0.45820(4) 0.75953(4) 0.48464(4) 0.02788(10) Uani 1 1 d . . .
O81 O -0.37359(18) 0.68530(14) 0.53101(18) 0.0617(7) Uani 1 1 d . . .
O82 O -0.43121(14) 0.83499(14) 0.45148(15) 0.0441(5) Uani 1 1 d . . .
O83 O -0.54853(16) 0.80454(15) 0.54256(13) 0.0465(5) Uani 1 1 d . . .
O84 O -0.47984(14) 0.71395(15) 0.41286(12) 0.0385(4) Uani 1 1 d . . .
Cl90 Cl -0.48603(11) 0.26730(11) -0.00540(10) 0.0271(2) Uani 0.5662(17) 1 d PD A 1
O91 O -0.4171(3) 0.2454(3) -0.0846(2) 0.0506(9) Uani 0.5662(17) 1 d PD A 1
O92 O -0.4321(5) 0.1909(6) 0.0584(6) 0.0522(14) Uani 0.5662(17) 1 d PD A 1
O93 O -0.5763(3) 0.2614(4) -0.0325(3) 0.0423(9) Uani 0.5662(17) 1 d PD A 1
O94 O -0.5031(4) 0.3625(3) 0.0241(3) 0.0499(9) Uani 0.5662(17) 1 d PD A 1
Cl95 Cl -0.49757(15) 0.27545(16) 0.02763(12) 0.0271(2) Uani 0.4338(17) 1 d PD A 2
O96 O -0.5735(3) 0.3089(3) 0.0993(3) 0.0347(9) Uani 0.4338(17) 1 d PD A 2
O97 O -0.4079(7) 0.1870(8) 0.0537(9) 0.0522(14) Uani 0.4338(17) 1 d PD A 2
O98 O -0.5397(4) 0.2541(6) -0.0481(4) 0.0423(9) Uani 0.4338(17) 1 d PD A 2
O99 O -0.4663(5) 0.3507(4) 0.0005(5) 0.0499(9) Uani 0.4338(17) 1 d PD A 2
N300 N 0.71144(19) -0.1483(2) 0.20310(16) 0.0453(5) Uani 1 1 d . . .
C301 C 0.73885(19) -0.2095(2) 0.25545(18) 0.0380(5) Uani 1 1 d . . .
C302 C 0.7750(2) -0.2885(2) 0.3223(2) 0.0485(7) Uani 1 1 d . . .
H30D H 0.7245 -0.3139 0.3322 0.073 Uiso 1 1 calc R . .
H30E H 0.7831 -0.2618 0.3776 0.073 Uiso 1 1 calc R . .
H30F H 0.8416 -0.3426 0.3019 0.073 Uiso 1 1 calc R . .
N400 N 0.21309(18) 0.0857(2) 0.58007(16) 0.0466(6) Uani 1 1 d . . .
C401 C 0.24289(18) 0.0221(2) 0.63040(17) 0.0386(6) Uani 1 1 d . . .
C402 C 0.2810(2) -0.0587(2) 0.69471(19) 0.0430(6) Uani 1 1 d . . .
H40A H 0.3475 -0.1117 0.6726 0.065 Uiso 1 1 calc R . .
H40B H 0.2312 -0.0851 0.7041 0.065 Uiso 1 1 calc R . .
H40C H 0.2900 -0.0338 0.7506 0.065 Uiso 1 1 calc R . .
N500 N -0.7336(6) 0.6605(4) 0.2366(3) 0.0837(19) Uani 0.5662(17) 1 d PD A 1
C501 C -0.6694(5) 0.6031(4) 0.1945(4) 0.0473(10) Uani 0.5662(17) 1 d PD A 1
C502 C -0.5906(4) 0.5332(4) 0.1356(4) 0.0512(10) Uani 0.5662(17) 1 d PD A 1
H50A H -0.5329 0.4859 0.1695 0.077 Uiso 0.5662(17) 1 calc PR A 1
H50B H -0.5659 0.5688 0.0934 0.077 Uiso 0.5662(17) 1 calc PR A 1
H50C H -0.6192 0.4971 0.1036 0.077 Uiso 0.5662(17) 1 calc PR A 1
N505 N -0.6711(10) 0.5976(6) 0.2288(5) 0.0837(19) Uani 0.4338(17) 1 d PD A 2
C506 C -0.6530(6) 0.5168(5) 0.2250(4) 0.0473(10) Uani 0.4338(17) 1 d PD A 2
C507 C -0.6368(6) 0.4150(5) 0.2264(5) 0.0512(10) Uani 0.4338(17) 1 d PD A 2
H50D H -0.5857 0.3775 0.1795 0.077 Uiso 0.4338(17) 1 calc PR A 2
H50E H -0.7021 0.4141 0.2169 0.077 Uiso 0.4338(17) 1 calc PR A 2
H50F H -0.6117 0.3846 0.2837 0.077 Uiso 0.4338(17) 1 calc PR A 2
O600 O -0.5471(5) 0.3700(5) 0.3019(5) 0.093(2) Uani 0.50 1 d P B 3

loop_
_atom_site_aniso_label
_atom_site_aniso_U_11
_atom_site_aniso_U_22
_atom_site_aniso_U_33
_atom_site_aniso_U_23
_atom_site_aniso_U_13
_atom_site_aniso_U_12
Br1 0.02575(9) 0.02017(9) 0.01693(8) -0.00399(6) 0.00250(7) -0.01103(7)
Br2 0.04692(13) 0.03200(11) 0.02162(9) -0.01127(8) 0.01197(9) -0.02752(10)
Cr1 0.01445(13) 0.02401(15) 0.01361(12) -0.00519(11) 0.00441(10) -0.00782(11)
Cr2 0.01214(12) 0.01598(13) 0.01296(12) -0.00202(10) 0.00144(9) -0.00513(10)
Cu1 0.01618(10) 0.01955(11) 0.01355(10) -0.00452(8) 0.00009(7) -0.00714(8)
Cu2 0.02187(11) 0.01796(11) 0.01270(10) -0.00221(8) 0.00302(8) -0.00858(9)
N1 0.0161(7) 0.0322(9) 0.0197(8) -0.0009(7) 0.0050(6) -0.0044(7)
C2 0.0181(9) 0.0447(13) 0.0171(9) -0.0004(8) 0.0027(7) -0.0020(9)
C3 0.0155(9) 0.0590(16) 0.0202(9) -0.0100(10) 0.0012(7) -0.0096(10)
N4 0.0165(7) 0.0434(11) 0.0221(8) -0.0128(7) 0.0057(6) -0.0138(8)
C5 0.0264(11) 0.0585(16) 0.0312(11) -0.0218(11) 0.0118(9) -0.0274(11)
C6 0.0219(10) 0.0550(15) 0.0302(11) -0.0163(10) 0.0106(8) -0.0226(10)
N7 0.0193(8) 0.0360(10) 0.0207(8) -0.0089(7) 0.0088(6) -0.0128(7)
C8 0.0173(9) 0.0346(11) 0.0236(9) -0.0062(8) 0.0076(7) -0.0068(8)
C9 0.0169(9) 0.0365(12) 0.0256(10) -0.0007(9) 0.0058(7) -0.0020(8)
C10 0.0290(11) 0.0285(11) 0.0298(11) 0.0033(9) 0.0066(8) -0.0094(9)
C11 0.0219(9) 0.0471(13) 0.0256(10) -0.0196(9) 0.0083(8) -0.0177(9)
C12 0.0287(10) 0.0352(11) 0.0235(9) -0.0083(8) 0.0131(8) -0.0167(9)
N21 0.0137(7) 0.0197(7) 0.0199(7) -0.0012(6) 0.0012(5) -0.0066(6)
C22 0.0143(8) 0.0202(9) 0.0210(8) -0.0047(7) 0.0037(6) -0.0046(7)
C23 0.0153(8) 0.0201(8) 0.0185(8) -0.0058(7) 0.0043(6) -0.0051(7)
N24 0.0129(6) 0.0179(7) 0.0174(7) -0.0034(5) 0.0032(5) -0.0063(6)
C25 0.0155(8) 0.0220(9) 0.0193(8) -0.0059(7) 0.0001(6) -0.0073(7)
C26 0.0179(8) 0.0201(8) 0.0141(7) -0.0039(6) 0.0005(6) -0.0063(7)
N27 0.0150(7) 0.0175(7) 0.0143(6) -0.0032(5) 0.0018(5) -0.0066(6)
C28 0.0190(8) 0.0195(8) 0.0234(9) 0.0006(7) 0.0021(7) -0.0101(7)
C29 0.0165(8) 0.0231(9) 0.0240(9) 0.0002(7) 0.0039(7) -0.0095(7)
C30 0.0143(8) 0.0275(10) 0.0285(10) -0.0012(8) -0.0018(7) -0.0084(7)
C31 0.0229(9) 0.0216(9) 0.0294(10) -0.0029(8) 0.0041(8) -0.0124(8)
C32 0.0176(8) 0.0170(8) 0.0192(8) -0.0038(6) 0.0014(6) -0.0051(7)
O41 0.0186(6) 0.0240(7) 0.0172(6) -0.0058(5) 0.0026(5) -0.0072(5)
N42 0.0210(7) 0.0192(7) 0.0145(7) -0.0039(6) 0.0007(6) -0.0080(6)
C43 0.0284(10) 0.0206(9) 0.0161(8) -0.0058(7) 0.0016(7) -0.0093(8)
C44 0.0300(10) 0.0259(10) 0.0182(9) -0.0088(7) -0.0036(8) -0.0086(8)
C45 0.0435(14) 0.0515(16) 0.0219(11) -0.0167(10) -0.0084(10) -0.0070(12)
C46 0.0399(14) 0.071(2) 0.0280(12) -0.0170(13) -0.0179(11) -0.0041(14)
C47 0.0304(12) 0.0498(15) 0.0299(12) -0.0122(11) -0.0136(10) -0.0054(11)
C48 0.0242(10) 0.0274(10) 0.0238(9) -0.0092(8) -0.0065(8) -0.0082(8)
C49 0.0190(8) 0.0221(9) 0.0242(9) -0.0072(7) -0.0047(7) -0.0060(7)
N50 0.0186(7) 0.0186(7) 0.0171(7) -0.0046(6) -0.0007(6) -0.0075(6)
O51 0.0185(6) 0.0249(7) 0.0168(6) -0.0061(5) 0.0007(5) -0.0092(5)
N52 0.0230(8) 0.0239(8) 0.0181(7) -0.0070(6) -0.0043(6) -0.0076(7)
C53 0.0346(11) 0.0307(11) 0.0170(9) -0.0094(8) 0.0037(8) -0.0101(9)
C54 0.0185(9) 0.0413(13) 0.0332(12) -0.0130(10) -0.0081(8) -0.0024(9)
O61 0.0212(7) 0.0240(7) 0.0224(7) -0.0046(5) 0.0072(5) -0.0104(6)
N62 0.0241(8) 0.0191(7) 0.0178(7) -0.0054(6) 0.0053(6) -0.0108(6)
C63 0.0337(11) 0.0234(9) 0.0164(8) -0.0045(7) 0.0073(7) -0.0147(8)
C64 0.0369(11) 0.0269(10) 0.0155(8) -0.0027(7) 0.0033(8) -0.0155(9)
C65 0.0479(14) 0.0440(14) 0.0157(9) 0.0005(9) 0.0022(9) -0.0165(12)
C66 0.0507(16) 0.0500(16) 0.0172(10) 0.0056(10) -0.0056(10) -0.0154(13)
C67 0.0382(13) 0.0361(13) 0.0224(10) 0.0031(9) -0.0054(9) -0.0068(10)
C68 0.0336(11) 0.0225(9) 0.0178(9) 0.0004(7) -0.0018(8) -0.0092(8)
C69 0.0280(10) 0.0198(9) 0.0197(9) -0.0008(7) -0.0020(7) -0.0064(8)
N70 0.0233(8) 0.0182(7) 0.0144(7) -0.0017(6) 0.0016(6) -0.0075(6)
O71 0.0211(6) 0.0206(6) 0.0147(6) -0.0003(5) 0.0027(5) -0.0038(5)
N72 0.0312(9) 0.0213(8) 0.0145(7) -0.0013(6) 0.0011(6) -0.0106(7)
C73 0.0416(13) 0.0453(14) 0.0200(10) -0.0029(9) 0.0132(9) -0.0181(11)
C74 0.0334(12) 0.0306(12) 0.0248(10) 0.0022(9) -0.0046(9) -0.0004(9)
O100 0.0164(6) 0.0173(6) 0.0143(6) -0.0032(5) 0.0036(5) -0.0062(5)
O200 0.0154(6) 0.0206(6) 0.0131(6) -0.0016(5) 0.0014(4) -0.0077(5)
Cl80 0.0207(2) 0.0212(2) 0.0390(3) -0.00586(19) -0.00853(19) -0.00617(18)
O81 0.0536(13) 0.0231(9) 0.0998(19) -0.0010(10) -0.0495(13) -0.0050(9)
O82 0.0294(9) 0.0343(10) 0.0730(14) -0.0033(9) -0.0041(9) -0.0179(8)
O83 0.0490(11) 0.0406(11) 0.0413(10) -0.0097(8) 0.0144(9) -0.0147(9)
O84 0.0388(10) 0.0464(10) 0.0378(9) -0.0141(8) -0.0008(7) -0.0252(8)
Cl90 0.0208(4) 0.0248(4) 0.0322(7) 0.0048(6) -0.0020(5) -0.0076(3)
O91 0.052(2) 0.057(2) 0.044(2) -0.0176(17) 0.0158(16) -0.0276(19)
O92 0.035(3) 0.0463(14) 0.0743(19) 0.0266(13) -0.021(3) -0.018(2)
O93 0.030(2) 0.0383(14) 0.056(2) 0.0071(14) -0.0121(19) -0.012(2)
O94 0.064(3) 0.0284(14) 0.047(3) -0.0099(14) 0.0115(17) -0.013(2)
Cl95 0.0208(4) 0.0248(4) 0.0322(7) 0.0048(6) -0.0020(5) -0.0076(3)
O96 0.033(2) 0.0261(18) 0.044(2) -0.0048(16) 0.0072(17) -0.0138(16)
O97 0.035(3) 0.0463(14) 0.0743(19) 0.0266(13) -0.021(3) -0.018(2)
O98 0.030(2) 0.0383(14) 0.056(2) 0.0071(14) -0.0121(19) -0.012(2)
O99 0.064(3) 0.0284(14) 0.047(3) -0.0099(14) 0.0115(17) -0.013(2)
N300 0.0367(12) 0.0544(15) 0.0402(12) -0.0023(11) 0.0012(10) -0.0173(11)
C301 0.0273(11) 0.0457(15) 0.0360(13) -0.0090(11) 0.0074(9) -0.0130(11)
C302 0.0494(16) 0.0427(15) 0.0418(15) -0.0042(12) 0.0085(12) -0.0123(13)
N400 0.0293(11) 0.0747(18) 0.0330(11) -0.0024(11) 0.0017(9) -0.0218(12)
C401 0.0220(10) 0.0634(18) 0.0287(11) -0.0108(12) 0.0047(9) -0.0181(11)
C402 0.0249(11) 0.0558(17) 0.0409(14) -0.0040(12) 0.0042(10) -0.0127(11)
N500 0.140(6) 0.062(3) 0.035(2) -0.001(3) 0.025(3) -0.038(3)
C501 0.063(3) 0.052(3) 0.0300(19) -0.0014(17) 0.0012(18) -0.028(2)
C502 0.044(2) 0.049(2) 0.056(3) -0.006(2) 0.0112(19) -0.0190(19)
N505 0.140(6) 0.062(3) 0.035(2) -0.001(3) 0.025(3) -0.038(3)
C506 0.063(3) 0.052(3) 0.0300(19) -0.0014(17) 0.0012(18) -0.028(2)
C507 0.044(2) 0.049(2) 0.056(3) -0.006(2) 0.0112(19) -0.0190(19)
O600 0.081(4) 0.091(5) 0.115(6) -0.015(4) 0.019(4) -0.047(4)

loop_
_atom_type_symbol
_atom_type_description
_atom_type_scat_dispersion_real
_atom_type_scat_dispersion_imag
_atom_type_scat_source
C C 0.0033 0.0016 'International Tables Vol C Tables 4.2.6.8 and 6.1.1.4'
H H 0.0000 0.0000 'International Tables Vol C Tables 4.2.6.8 and 6.1.1.4'
N N 0.0061 0.0033 'International Tables Vol C Tables 4.2.6.8 and 6.1.1.4'
O O 0.0106 0.0060 'International Tables Vol C Tables 4.2.6.8 and 6.1.1.4'
Cl Cl 0.1484 0.1585 'International Tables Vol C Tables 4.2.6.8 and 6.1.1.4'
Cr Cr 0.3209 0.6236 'International Tables Vol C Tables 4.2.6.8 and 6.1.1.4'
Cu Cu 0.3201 1.2651 'International Tables Vol C Tables 4.2.6.8 and 6.1.1.4'
Br Br -0.2901 2.4595 'International Tables Vol C Tables 4.2.6.8 and 6.1.1.4'

loop_
_geom_angle_atom_site_label_1
_geom_angle_atom_site_label_2
_geom_angle_atom_site_label_3
_geom_angle
_geom_angle_site_symmetry_1
_geom_angle_site_symmetry_3
_geom_angle_publ_flag
O61 Cr1 O41 94.12(6) . . ?
O61 Cr1 O200 91.18(6) . . ?
O41 Cr1 O200 92.52(6) . . ?
O61 Cr1 N7 91.87(7) . . ?
O41 Cr1 N7 88.58(6) . . ?
O200 Cr1 N7 176.67(7) . . ?
O61 Cr1 N4 91.59(7) . . ?
O41 Cr1 N4 169.94(7) . . ?
O200 Cr1 N4 95.63(6) . . ?
N7 Cr1 N4 82.96(7) . . ?
O61 Cr1 N1 172.33(7) . . ?
O41 Cr1 N1 90.61(7) . . ?
O200 Cr1 N1 94.64(6) . . ?
N7 Cr1 N1 82.21(7) . . ?
N4 Cr1 N1 82.89(8) . . ?
O71 Cr2 O51 94.05(6) . . ?
O71 Cr2 O100 92.16(6) . . ?
O51 Cr2 O100 93.20(6) . . ?
O71 Cr2 N24 90.93(6) . . ?
O51 Cr2 N24 171.80(6) . . ?
O100 Cr2 N24 93.12(6) . . ?
O71 Cr2 N21 88.16(6) . . ?
O51 Cr2 N21 91.34(6) . . ?
O100 Cr2 N21 175.42(6) . . ?
N24 Cr2 N21 82.30(6) . . ?
O71 Cr2 N27 169.35(6) . . ?
O51 Cr2 N27 91.71(6) . . ?
O100 Cr2 N27 96.46(6) . . ?
N24 Cr2 N27 82.39(6) . . ?
N21 Cr2 N27 82.75(6) . . ?
N52 Cu1 O200 159.36(7) . . ?
N52 Cu1 N42 78.65(7) . . ?
O200 Cu1 N42 88.45(6) . . ?
N52 Cu1 N50 78.01(7) . . ?
O200 Cu1 N50 110.53(6) . . ?
N42 Cu1 N50 154.35(7) . . ?
N52 Cu1 Br1 106.83(6) . . ?
O200 Cu1 Br1 92.22(4) . . ?
N42 Cu1 Br1 106.81(5) . . ?
N50 Cu1 Br1 90.06(5) . . ?
N72 Cu2 O100 158.60(7) . . ?
N72 Cu2 N70 78.26(7) . . ?
O100 Cu2 N70 88.27(6) . . ?
N72 Cu2 N62 77.97(7) . . ?
O100 Cu2 N62 110.29(6) . . ?
N70 Cu2 N62 153.15(7) . . ?
N72 Cu2 Br2 100.05(5) . . ?
O100 Cu2 Br2 99.53(4) . . ?
N70 Cu2 Br2 105.52(5) . . ?
N62 Cu2 Br2 90.79(5) . . ?
C10 N1 C2 110.19(18) . . ?
C10 N1 C9 107.39(18) . . ?
C2 N1 C9 111.61(17) . . ?
C10 N1 Cr1 113.83(13) . . ?
C2 N1 Cr1 103.34(14) . . ?
C9 N1 Cr1 110.53(13) . . ?
N1 C2 C3 110.01(19) . . ?
C2 C3 N4 110.52(17) . . ?
C11 N4 C5 108.31(19) . . ?
C11 N4 C3 109.79(17) . . ?
C5 N4 C3 112.02(18) . . ?
C11 N4 Cr1 113.82(13) . . ?
C5 N4 Cr1 103.38(13) . . ?
C3 N4 Cr1 109.42(14) . . ?
N4 C5 C6 110.8(2) . . ?
N7 C6 C5 109.72(17) . . ?
C8 N7 C12 108.81(16) . . ?
C8 N7 C6 111.42(18) . . ?
C12 N7 C6 108.74(18) . . ?
C8 N7 Cr1 104.59(12) . . ?
C12 N7 Cr1 113.08(14) . . ?
C6 N7 Cr1 110.17(12) . . ?
N7 C8 C9 110.03(17) . . ?
N1 C9 C8 109.14(17) . . ?
C30 N21 C22 108.16(15) . . ?
C30 N21 C29 108.80(15) . . ?
C22 N21 C29 111.26(15) . . ?
C30 N21 Cr2 114.19(12) . . ?
C22 N21 Cr2 104.48(11) . . ?
C29 N21 Cr2 109.92(11) . . ?
N21 C22 C23 110.27(15) . . ?
N24 C23 C22 109.53(15) . . ?
C31 N24 C25 110.33(15) . . ?
C31 N24 C23 108.48(15) . . ?
C25 N24 C23 110.80(14) . . ?
C31 N24 Cr2 112.33(12) . . ?
C25 N24 Cr2 103.95(11) . . ?
C23 N24 Cr2 110.92(11) . . ?
N24 C25 C26 109.68(15) . . ?
N27 C26 C25 109.68(15) . . ?
C32 N27 C28 107.92(14) . . ?
C32 N27 C26 108.63(14) . . ?
C28 N27 C26 112.25(14) . . ?
C32 N27 Cr2 114.78(11) . . ?
C28 N27 Cr2 103.38(11) . . ?
C26 N27 Cr2 109.86(11) . . ?
N27 C28 C29 110.60(15) . . ?
N21 C29 C28 110.26(15) . . ?
N42 O41 Cr1 112.10(10) . . ?
C43 N42 O41 119.19(16) . . ?
C43 N42 Cu1 117.44(14) . . ?
O41 N42 Cu1 123.14(11) . . ?
N42 C43 C44 111.52(17) . . ?
N42 C43 C53 124.84(19) . . ?
C44 C43 C53 123.55(18) . . ?
N52 C44 C45 120.2(2) . . ?
N52 C44 C43 113.83(17) . . ?
C45 C44 C43 125.8(2) . . ?
C46 C45 C44 117.9(2) . . ?
C45 C46 C47 121.1(2) . . ?
C46 C47 C48 118.1(2) . . ?
N52 C48 C47 120.1(2) . . ?
N52 C48 C49 113.59(17) . . ?
C47 C48 C49 126.3(2) . . ?
N50 C49 C48 114.74(18) . . ?
N50 C49 C54 124.12(19) . . ?
C48 C49 C54 121.14(18) . . ?
C49 N50 O51 115.05(16) . . ?
C49 N50 Cu1 113.09(13) . . ?
O51 N50 Cu1 129.47(12) . . ?
N50 O51 Cr2 124.92(11) . . ?
C48 N52 C44 122.46(18) . . ?
C48 N52 Cu1 119.88(14) . . ?
C44 N52 Cu1 117.62(14) . . ?
N62 O61 Cr1 126.98(12) . . ?
C63 N62 O61 114.48(16) . . ?
C63 N62 Cu2 112.88(14) . . ?
O61 N62 Cu2 129.68(12) . . ?
N62 C63 C64 114.86(18) . . ?
N62 C63 C73 123.6(2) . . ?
C64 C63 C73 121.58(19) . . ?
N72 C64 C65 119.6(2) . . ?
N72 C64 C63 113.64(18) . . ?
C65 C64 C63 126.8(2) . . ?
C66 C65 C64 118.6(2) . . ?
C65 C66 C67 121.0(2) . . ?
C68 C67 C66 117.8(2) . . ?
N72 C68 C67 120.6(2) . . ?
N72 C68 C69 113.37(18) . . ?
C67 C68 C69 126.0(2) . . ?
N70 C69 C68 111.82(18) . . ?
N70 C69 C74 125.35(19) . . ?
C68 C69 C74 122.78(18) . . ?
C69 N70 O71 119.94(17) . . ?
C69 N70 Cu2 117.46(14) . . ?
O71 N70 Cu2 122.35(12) . . ?
N70 O71 Cr2 111.94(11) . . ?
C64 N72 C68 122.44(18) . . ?
C64 N72 Cu2 119.46(15) . . ?
C68 N72 Cu2 118.09(14) . . ?
Cu2 O100 Cr2 115.17(7) . . ?
Cu1 O200 Cr1 113.90(6) . . ?
O83 Cl80 O84 108.95(12) . . ?
O83 Cl80 O81 110.32(16) . . ?
O84 Cl80 O81 109.31(12) . . ?
O83 Cl80 O82 109.04(12) . . ?
O84 Cl80 O82 109.92(13) . . ?
O81 Cl80 O82 109.30(13) . . ?
O94 Cl90 O92 111.1(5) . . ?
O94 Cl90 O93 115.8(3) . . ?
O92 Cl90 O93 111.0(4) . . ?
O94 Cl90 O91 106.1(2) . . ?
O92 Cl90 O91 106.8(4) . . ?
O93 Cl90 O91 105.4(3) . . ?
O96 Cl95 O97 109.6(5) . . ?
O96 Cl95 O98 110.0(3) . . ?
O97 Cl95 O98 109.6(7) . . ?
O96 Cl95 O99 111.5(3) . . ?
O97 Cl95 O99 108.9(6) . . ?
O98 Cl95 O99 107.2(4) . . ?
N300 C301 C302 179.5(3) . . ?
N400 C401 C402 179.8(3) . . ?
N500 C501 C502 176.2(7) . . ?
N505 C506 C507 174.9(9) . . ?

loop_
_geom_bond_atom_site_label_1
_geom_bond_atom_site_label_2
_geom_bond_distance
_geom_bond_site_symmetry_2
_geom_bond_publ_flag
Br1 Cu1 2.6013(3) . ?
Br2 Cu2 2.5868(3) . ?
Cr1 O61 1.9508(15) . ?
Cr1 O41 1.9557(14) . ?
Cr1 O200 1.9775(13) . ?
Cr1 N7 2.1149(17) . ?
Cr1 N4 2.1169(18) . ?
Cr1 N1 2.1253(19) . ?
Cr2 O71 1.9560(14) . ?
Cr2 O51 1.9561(14) . ?
Cr2 O100 1.9582(13) . ?
Cr2 N24 2.1143(16) . ?
Cr2 N21 2.1250(16) . ?
Cr2 N27 2.1282(16) . ?
Cu1 N52 1.9259(17) . ?
Cu1 O200 1.9755(13) . ?
Cu1 N42 2.0121(16) . ?
Cu1 N50 2.1333(16) . ?
Cu2 N72 1.9324(17) . ?
Cu2 O100 1.9458(14) . ?
Cu2 N70 2.0200(17) . ?
Cu2 N62 2.1386(16) . ?
N1 C10 1.483(3) . ?
N1 C2 1.495(3) . ?
N1 C9 1.511(3) . ?
C2 C3 1.509(4) . ?
C3 N4 1.511(3) . ?
N4 C11 1.490(3) . ?
N4 C5 1.495(3) . ?
C5 C6 1.518(3) . ?
C6 N7 1.504(3) . ?
N7 C8 1.492(3) . ?
N7 C12 1.494(3) . ?
C8 C9 1.521(3) . ?
N21 C30 1.490(2) . ?
N21 C22 1.495(2) . ?
N21 C29 1.507(3) . ?
C22 C23 1.518(3) . ?
C23 N24 1.504(2) . ?
N24 C31 1.489(2) . ?
N24 C25 1.495(2) . ?
C25 C26 1.517(3) . ?
C26 N27 1.508(2) . ?
N27 C32 1.486(2) . ?
N27 C28 1.494(2) . ?
C28 C29 1.521(3) . ?
O41 N42 1.340(2) . ?
N42 C43 1.301(2) . ?
C43 C44 1.474(3) . ?
C43 C53 1.494(3) . ?
C44 N52 1.344(3) . ?
C44 C45 1.393(3) . ?
C45 C46 1.388(4) . ?
C46 C47 1.389(4) . ?
C47 C48 1.395(3) . ?
C48 N52 1.336(3) . ?
C48 C49 1.474(3) . ?
C49 N50 1.303(2) . ?
C49 C54 1.490(3) . ?
N50 O51 1.360(2) . ?
O61 N62 1.358(2) . ?
N62 C63 1.299(3) . ?
C63 C64 1.477(3) . ?
C63 C73 1.493(3) . ?
C64 N72 1.340(3) . ?
C64 C65 1.399(3) . ?
C65 C66 1.383(4) . ?
C66 C67 1.392(4) . ?
C67 C68 1.389(3) . ?
C68 N72 1.342(3) . ?
C68 C69 1.478(3) . ?
C69 N70 1.298(3) . ?
C69 C74 1.495(3) . ?
N70 O71 1.341(2) . ?
Cl80 O83 1.432(2) . ?
Cl80 O84 1.4342(17) . ?
Cl80 O81 1.4354(19) . ?
Cl80 O82 1.439(2) . ?
Cl90 O94 1.429(4) . ?
Cl90 O92 1.441(5) . ?
Cl90 O93 1.447(4) . ?
Cl90 O91 1.464(3) . ?
Cl95 O96 1.429(4) . ?
Cl95 O97 1.442(6) . ?
Cl95 O98 1.448(5) . ?
Cl95 O99 1.452(5) . ?
N300 C301 1.140(4) . ?
C301 C302 1.465(4) . ?
N400 C401 1.143(4) . ?
C401 C402 1.457(4) . ?
N500 C501 1.121(6) . ?
C501 C502 1.436(6) . ?
N505 C506 1.131(7) . ?
C506 C507 1.448(7) . ?
